data_1519289
loop_
_publ_author_name
'Metwally, R. N.'
'Salem, E. E. -D. M.'
'El-Sagheer, A. H.'
'Mellor, J. M.'
'Coles, Simon J.'

_publ_section_title
;
 cis-2,2,2,-Trifluoro-1-(2-(p-methoxybenzyl)-tetrahydro-2H-pyran-3-yl)-1-
 ethanone
;
_journal_name_full 'Crystal Structure Report Archive'
_journal_page_first 79
_journal_year 2000
_chemical_formula_sum 'C15 H17 F3 O3'
_chemical_formula_weight 302.29
_space_group_IT_number 15
_symmetry_cell_setting monoclinic
_symmetry_space_group_name_Hall '-C 2yc'
_symmetry_space_group_name_H-M 'C 1 2/c 1'
_atom_sites_solution_hydrogens geom
_atom_sites_solution_primary direct
_atom_sites_solution_secondary difmap
_cell_angle_alpha 90.00
_cell_angle_beta 93.05(3)
_cell_angle_gamma 90.00
_cell_formula_units_Z 8
_cell_length_a 20.426(4)
_cell_length_b 5.5841(11)
_cell_length_c 25.536(5)
_cell_measurement_reflns_used 15308
_cell_measurement_temperature 150(2)
_cell_measurement_theta_max 27.47
_cell_measurement_theta_min 2.00
_cell_volume 2908.5(10)
_computing_cell_refinement 'DENZO (Otwinowski & Minor, 1997) & COLLECT (Hooft, 1998)'
_computing_data_collection 'COLLECT (Hooft, 1998)'
_computing_data_reduction 'DENZO (Otwinowski & Minor, 1997) & COLLECT (Hooft, 1998)'
_computing_molecular_graphics 'CAMERON (Watkin, Pearce 1995)'
_computing_structure_refinement 'SHELXL-97 (Sheldrick, 1997)'
_computing_structure_solution 'SHELXS-97 (Sheldrick, 1990)'
_diffrn_ambient_temperature 150(2)
_diffrn_detector_area_resol_mean 9.091
_diffrn_measured_fraction_theta_full 0.991
_diffrn_measured_fraction_theta_max 0.991
_diffrn_measurement_device_type 'Nonius KappaCCD Area Detector'
_diffrn_measurement_method 'Phi and Omega scans to fill Ewald Sphere'
_diffrn_radiation_monochromator graphite
_diffrn_radiation_source 'Nonius FR591 rotating anode'
_diffrn_radiation_type MoK\a
_diffrn_radiation_wavelength 0.71073
_diffrn_reflns_av_R_equivalents 0.0734
_diffrn_reflns_av_sigmaI/netI 0.0768
_diffrn_reflns_limit_h_max 26
_diffrn_reflns_limit_h_min -25
_diffrn_reflns_limit_k_max 6
_diffrn_reflns_limit_k_min -7
_diffrn_reflns_limit_l_max 33
_diffrn_reflns_limit_l_min -32
_diffrn_reflns_number 15308
_diffrn_reflns_theta_full 27.47
_diffrn_reflns_theta_max 27.47
_diffrn_reflns_theta_min 2.00
_exptl_absorpt_coefficient_mu 0.120
_exptl_absorpt_correction_T_max 0.998
_exptl_absorpt_correction_T_min 0.794
_exptl_absorpt_process_details 'SORTAV (Blessing, 1997)'
_exptl_crystal_colour colourless
_exptl_crystal_density_diffrn 1.381
_exptl_crystal_density_method 'not measured'
_exptl_crystal_description needle
_exptl_crystal_F_000 1264
_exptl_crystal_size_max 0.35
_exptl_crystal_size_mid 0.075
_exptl_crystal_size_min 0.075
_refine_diff_density_max 0.266
_refine_diff_density_min -0.322
_refine_diff_density_rms 0.073
_refine_ls_extinction_coef 0.0025(7)
_refine_ls_extinction_expression Fc^*^=kFc[1+0.001xFc^2^\l^3^/sin(2\q)]^-1/4^
_refine_ls_extinction_method SHELXL
_refine_ls_goodness_of_fit_ref 0.895
_refine_ls_hydrogen_treatment mixed
_refine_ls_matrix_type full
_refine_ls_number_parameters 192
_refine_ls_number_reflns 3306
_refine_ls_number_restraints 0
_refine_ls_restrained_S_all 0.895
_refine_ls_R_factor_all 0.1169
_refine_ls_R_factor_gt 0.0491
_refine_ls_shift/su_max 0.000
_refine_ls_shift/su_mean 0.000
_refine_ls_structure_factor_coef Fsqd
_refine_ls_weighting_details 'calc w=1/[\s^2^(Fo^2^)+(0.1000P)^2^+0.0000P] where P=(Fo^2^+2Fc^2^)/3'
_refine_ls_weighting_scheme calc
_refine_ls_wR_factor_gt 0.1236
_refine_ls_wR_factor_ref 0.1587
_reflns_number_gt 1816
_reflns_number_total 3306
_reflns_threshold_expression >2sigma(I)
_cod_data_source_file eCrystal-79.cif
_cod_data_source_block 00sot002
_cod_depositor_comments
;
Citation :
Metwally, R. N. and Salem, E. E. -D. M. and El-Sagheer, A. H. and 
Mellor, J. M. and Coles, Simon J. (2000) 
University of Southampton, Crystal Structure Report Archive. 
(doi:10.5258/ecrystals/79)

More at:
http://ecrystals.chem.soton.ac.uk/79/

The following automatic conversions were performed:

'_symmetry_cell_setting' value 'Monoclinic' changed to 'monoclinic'
according to the built-in table from CIF Core dictionary named
'cif_core.dic' version 2.4.1 from 2010-06-29.

Automatic conversion script
Id: cif_fix_values 3105 2015-03-04 15:46:00Z robertas 
;
_cod_original_cell_volume 2908.6(10)
_cod_original_sg_symbol_H-M C2/c
_cod_database_code 1519289

loop_
_symmetry_equiv_pos_as_xyz
'x, y, z'
'-x, y, -z+1/2'
'x+1/2, y+1/2, z'
'-x+1/2, y+1/2, -z+1/2'
'-x, -y, -z'
'x, -y, z-1/2'
'-x+1/2, -y+1/2, -z'
'x+1/2, -y+1/2, z-1/2'

loop_
_atom_site_label
_atom_site_type_symbol
_atom_site_fract_x
_atom_site_fract_y
_atom_site_fract_z
_atom_site_U_iso_or_equiv
_atom_site_adp_type
_atom_site_occupancy
_atom_site_symmetry_multiplicity
_atom_site_calc_flag
_atom_site_refinement_flags
_atom_site_disorder_assembly
_atom_site_disorder_group
F1 F 0.16505(9) 0.1052(3) 0.03737(6) 0.0938(6) Uani 1 1 d . . .
F2 F 0.07666(9) 0.1506(3) -0.01033(5) 0.0943(6) Uani 1 1 d . . .
F3 F 0.14831(8) 0.4255(3) -0.00719(5) 0.0784(5) Uani 1 1 d . . .
O1 O 0.09287(8) 0.5822(3) 0.07539(7) 0.0614(5) Uani 1 1 d . . .
O2 O 0.05038(6) 0.4223(2) 0.18204(5) 0.0417(4) Uani 1 1 d . . .
O3 O 0.19636(7) 0.0117(3) 0.38776(5) 0.0543(4) Uani 1 1 d . . .
C1 C 0.11947(12) 0.2622(5) 0.02100(8) 0.0547(6) Uani 1 1 d . . .
C2 C 0.08629(10) 0.3710(4) 0.06797(8) 0.0400(5) Uani 1 1 d . . .
C3 C 0.04689(9) 0.2010(3) 0.09921(7) 0.0364(5) Uani 1 1 d . . .
H3 H 0.0538 0.0388 0.0860 0.044 Uiso 1 1 calc R . .
C4 C -0.02686(9) 0.2603(4) 0.09150(8) 0.0439(5) Uani 1 1 d . . .
H4A H -0.0380 0.2853 0.0545 0.053 Uiso 1 1 calc R . .
H4B H -0.0524 0.1260 0.1032 0.053 Uiso 1 1 calc R . .
C5 C -0.04397(10) 0.4825(4) 0.12193(8) 0.0499(6) Uani 1 1 d . . .
H5A H -0.0247 0.6218 0.1061 0.060 Uiso 1 1 calc R . .
H5B H -0.0912 0.5036 0.1203 0.060 Uiso 1 1 calc R . .
C6 C -0.01910(9) 0.4632(4) 0.17857(8) 0.0506(6) Uani 1 1 d . . .
H6A H -0.0289 0.6099 0.1969 0.061 Uiso 1 1 calc R . .
H6B H -0.0412 0.3323 0.1953 0.061 Uiso 1 1 calc R . .
C7 C 0.06686(9) 0.2033(3) 0.15810(7) 0.0363(5) Uani 1 1 d . . .
H7 H 0.0427 0.0751 0.1748 0.044 Uiso 1 1 calc R . .
C8 C 0.13972(9) 0.1602(4) 0.17022(8) 0.0399(5) Uani 1 1 d . . .
H8A H 0.1532 0.0191 0.1514 0.048 Uiso 1 1 calc R . .
H8B H 0.1643 0.2956 0.1578 0.048 Uiso 1 1 calc R . .
C9 C 0.15615(8) 0.1261(3) 0.22799(7) 0.0332(5) Uani 1 1 d . . .
C10 C 0.18985(8) 0.2976(3) 0.25737(7) 0.0356(5) Uani 1 1 d . . .
H10 H 0.2031 0.4369 0.2410 0.043 Uiso 1 1 calc R . .
C11 C 0.20459(9) 0.2681(4) 0.31087(8) 0.0380(5) Uani 1 1 d . . .
H11 H 0.2275 0.3863 0.3299 0.046 Uiso 1 1 calc R . .
C12 C 0.18502(9) 0.0623(4) 0.33544(7) 0.0379(5) Uani 1 1 d . . .
C13 C 0.15158(9) -0.1129(4) 0.30609(8) 0.0419(5) Uani 1 1 d . . .
H13 H 0.1386 -0.2529 0.3223 0.050 Uiso 1 1 calc R . .
C14 C 0.13752(9) -0.0814(3) 0.25342(8) 0.0385(5) Uani 1 1 d . . .
H14 H 0.1152 -0.2007 0.2344 0.046 Uiso 1 1 calc R . .
C15 C 0.23135(11) 0.1857(5) 0.41881(8) 0.0627(7) Uani 1 1 d . . .
H15A H 0.2749 0.2019 0.4068 0.094 Uiso 1 1 calc R . .
H15B H 0.2337 0.1359 0.4548 0.094 Uiso 1 1 calc R . .
H15C H 0.2091 0.3369 0.4157 0.094 Uiso 1 1 calc R . .

loop_
_atom_site_aniso_label
_atom_site_aniso_U_11
_atom_site_aniso_U_22
_atom_site_aniso_U_33
_atom_site_aniso_U_23
_atom_site_aniso_U_13
_atom_site_aniso_U_12
F1 0.1073(13) 0.0979(12) 0.0808(11) 0.0153(9) 0.0481(10) 0.0527(11)
F2 0.1332(15) 0.1057(14) 0.0445(8) -0.0250(9) 0.0109(9) -0.0410(11)
F3 0.0956(11) 0.0891(12) 0.0527(9) 0.0118(8) 0.0252(8) -0.0172(9)
O1 0.0700(11) 0.0379(10) 0.0778(11) -0.0011(8) 0.0190(9) -0.0045(8)
O2 0.0333(7) 0.0491(9) 0.0424(8) -0.0142(6) -0.0029(6) 0.0074(6)
O3 0.0512(9) 0.0721(11) 0.0394(9) 0.0084(8) -0.0002(7) -0.0098(8)
C1 0.0671(15) 0.0590(15) 0.0385(12) 0.0009(11) 0.0079(12) -0.0007(13)
C2 0.0407(11) 0.0386(12) 0.0401(11) 0.0003(9) -0.0019(9) 0.0026(9)
C3 0.0395(10) 0.0323(10) 0.0376(11) -0.0053(8) 0.0044(8) 0.0006(8)
C4 0.0389(11) 0.0532(14) 0.0389(11) -0.0082(10) -0.0031(9) -0.0026(10)
C5 0.0354(10) 0.0662(15) 0.0474(13) -0.0138(11) -0.0053(9) 0.0109(10)
C6 0.0371(11) 0.0685(16) 0.0457(13) -0.0153(11) -0.0022(10) 0.0155(10)
C7 0.0348(10) 0.0359(11) 0.0384(11) -0.0043(9) 0.0029(8) 0.0025(8)
C8 0.0356(10) 0.0434(12) 0.0410(11) 0.0004(9) 0.0040(9) 0.0065(9)
C9 0.0269(9) 0.0333(10) 0.0399(11) -0.0013(8) 0.0055(8) 0.0058(8)
C10 0.0302(9) 0.0310(10) 0.0460(12) 0.0039(9) 0.0063(8) 0.0007(8)
C11 0.0326(10) 0.0331(11) 0.0486(12) -0.0057(9) 0.0041(9) -0.0003(8)
C12 0.0308(9) 0.0469(12) 0.0360(11) 0.0015(9) 0.0021(8) 0.0019(9)
C13 0.0365(10) 0.0379(11) 0.0515(13) 0.0106(10) 0.0020(9) -0.0060(9)
C14 0.0333(10) 0.0340(11) 0.0479(12) -0.0034(9) -0.0014(9) -0.0035(8)
C15 0.0553(14) 0.089(2) 0.0425(13) -0.0072(13) -0.0051(11) 0.0033(13)

loop_
_atom_type_symbol
_atom_type_description
_atom_type_scat_dispersion_real
_atom_type_scat_dispersion_imag
_atom_type_scat_source
C C 0.0033 0.0016 'International Tables Vol C Tables 4.2.6.8 and 6.1.1.4'
H H 0.0000 0.0000 'International Tables Vol C Tables 4.2.6.8 and 6.1.1.4'
O O 0.0106 0.0060 'International Tables Vol C Tables 4.2.6.8 and 6.1.1.4'
F F 0.0171 0.0103 'International Tables Vol C Tables 4.2.6.8 and 6.1.1.4'

loop_
_geom_angle_atom_site_label_1
_geom_angle_atom_site_label_2
_geom_angle_atom_site_label_3
_geom_angle
_geom_angle_site_symmetry_1
_geom_angle_site_symmetry_3
C7 O2 C6 111.58(15) . .
C12 O3 C15 117.07(17) . .
F2 C1 F3 107.35(19) . .
F2 C1 F1 108.2(2) . .
F3 C1 F1 107.6(2) . .
F2 C1 C2 110.94(19) . .
F3 C1 C2 112.4(2) . .
F1 C1 C2 110.27(18) . .
O1 C2 C3 126.57(19) . .
O1 C2 C1 117.5(2) . .
C3 C2 C1 115.89(18) . .
C2 C3 C7 113.13(15) . .
C2 C3 C4 110.09(16) . .
C7 C3 C4 109.22(15) . .
C5 C4 C3 111.11(15) . .
C6 C5 C4 110.94(17) . .
O2 C6 C5 110.58(17) . .
O2 C7 C8 107.50(15) . .
O2 C7 C3 111.89(15) . .
C8 C7 C3 113.78(15) . .
C9 C8 C7 112.54(16) . .
C10 C9 C14 117.78(17) . .
C10 C9 C8 121.57(18) . .
C14 C9 C8 120.66(17) . .
C9 C10 C11 121.81(18) . .
C12 C11 C10 119.50(18) . .
O3 C12 C11 125.22(18) . .
O3 C12 C13 115.60(18) . .
C11 C12 C13 119.17(18) . .
C14 C13 C12 120.65(18) . .
C13 C14 C9 121.08(18) . .

loop_
_geom_bond_atom_site_label_1
_geom_bond_atom_site_label_2
_geom_bond_distance
_geom_bond_site_symmetry_2
F1 C1 1.330(3) .
F2 C1 1.311(3) .
F3 C1 1.320(3) .
O1 C2 1.201(2) .
O2 C7 1.416(2) .
O2 C6 1.436(2) .
O3 C12 1.373(2) .
O3 C15 1.423(3) .
C1 C2 1.534(3) .
C2 C3 1.501(3) .
C3 C7 1.537(3) .
C3 C4 1.545(3) .
C4 C5 1.515(3) .
C5 C6 1.511(3) .
C7 C8 1.523(2) .
C8 C9 1.508(3) .
C9 C10 1.378(3) .
C9 C14 1.391(3) .
C10 C11 1.393(3) .
C11 C12 1.378(3) .
C12 C13 1.390(3) .
C13 C14 1.372(3) .
